data_7126243
loop_
_publ_author_name
'Durrant, James P.'
'Tang, Jinkui'
'Mansikkam\"aki, Akseli'
'Layfield, Richard A.'

_publ_section_title
;
 Enhanced single-molecule magnetism in dysprosium complexes of a pristine
 cyclobutadienyl ligand.
;
_journal_issue 34
_journal_name_full 'Chemical communications (Cambridge, England)'
_journal_page_first 4708
_journal_page_last 4711
_journal_paper_doi 10.1039/d0cc01722a
_journal_volume 56
_journal_year 2020
_chemical_formula_moiety 'C40 H104 B4 Dy2 Na2 O2 Si8'
_chemical_formula_sum 'C40 H104 B4 Dy2 Na2 O2 Si8'
_chemical_formula_weight 1256.17
_chemical_properties_physical Air-sensitive,Moisture-sensitive
_space_group_crystal_system triclinic
_space_group_IT_number 2
_space_group_name_Hall '-P 1'
_space_group_name_H-M_alt 'P -1'
_atom_sites_solution_hydrogens mixed
_atom_sites_solution_primary dual
_audit_creation_date 2019-11-29
_audit_creation_method
;
Olex2 1.2
(compiled 2018.05.29 svn.r3508 for OlexSys, GUI svn.r5506)
;
_audit_update_record
;
2020-02-28 deposited with the CCDC.	2020-03-19 downloaded from the CCDC.
;
_cell_angle_alpha 90.676(4)
_cell_angle_beta 90.257(3)
_cell_angle_gamma 92.791(4)
_cell_formula_units_Z 2
_cell_length_a 10.9592(4)
_cell_length_b 16.5329(8)
_cell_length_c 17.2892(7)
_cell_measurement_reflns_used 5823
_cell_measurement_temperature 99.9(3)
_cell_measurement_theta_max 69.6560
_cell_measurement_theta_min 4.0380
_cell_volume 3128.6(2)
_computing_cell_refinement 'CrysAlisPro 1.171.39.46 (Rigaku OD, 2018)'
_computing_data_collection 'CrysAlisPro 1.171.39.46 (Rigaku OD, 2018)'
_computing_data_reduction 'CrysAlisPro 1.171.39.46 (Rigaku OD, 2018)'
_computing_molecular_graphics 'Olex2 (Dolomanov et al., 2009)'
_computing_publication_material 'Olex2 (Dolomanov et al., 2009)'
_computing_structure_refinement 'ShelXL (Sheldrick, 2015)'
_computing_structure_solution 'ShelXT (Sheldrick, 2015)'
_diffrn_ambient_environment N~2~
_diffrn_ambient_temperature 99.9(3)
_diffrn_detector 'CCD plate'
_diffrn_detector_area_resol_mean 16.1033
_diffrn_detector_type Eos
_diffrn_measured_fraction_theta_full 0.987
_diffrn_measured_fraction_theta_max 0.966
_diffrn_measurement_details
;
List of Runs (angles in degrees, time in seconds):

  # Type    Start    End  Width  t~exp~   \w     \q     \k     \f   Frames
#--------------------------------------------------------------------------
  1  \w     39.00  82.00   1.00    7.50    --    0.00-178.00  90.00   43
  2  \w    -68.00  -6.00   1.00    7.50    --    0.00 -77.00-180.00   62
  3  \w     -4.00  32.00   1.00    7.50    --    0.00 -77.00-180.00   36
  4  \w    -78.00  15.00   1.00   20.00    --  -54.75  57.00 120.00   93
  5  \w   -125.00 -31.00   1.00   20.00    --  -54.75 -57.00 -30.00   94
  6  \w   -111.00 -25.00   1.00   20.00    --  -54.75 -77.00-150.00   86
  7  \w   -109.00 -18.00   1.00   20.00    --  -54.75 125.00  90.00   91
  8  \w     -3.00  78.00   1.00   20.00    --   54.75-125.00 -30.00   81
  9  \w     55.00 126.00   1.00   20.00    --   54.75  77.00  30.00   71
 10  \w     84.00 178.00   1.00   65.00    --  109.50  64.00  30.00   94
 11  \w    117.00 145.00   1.00   65.00    --  109.50 -91.00   3.41   28
 12  \w     38.00 138.00   1.00   65.00    --  109.50 -38.00   0.00  100
 13  \w     68.00 107.00   1.00   65.00    --  109.50  25.00-120.00   39
 14  \w    136.00 172.00   1.00   65.00    --  109.50  25.00-120.00   36
 15  \w    121.00 176.00   1.00   65.00    --  109.50  50.00  90.00   55
 16  \w     39.00 101.00   1.00   65.00    --  109.50 -50.00-120.00   62
 17  \w     36.00  84.00   1.00   65.00    --  109.50 -92.00-120.00   48
 18  \w     74.00 115.00   1.00   65.00    --  109.50 -91.00 161.12   41
 19  \w     36.00  63.00   1.00   65.00    --  109.50 -91.00 161.12   27
 20  \w    107.00 165.00   1.00   65.00    --  109.50  77.00 -60.00   58
 21  \w     46.00 150.00   1.00   65.00    --  109.50 -91.00  65.18  104
 22  \w     73.00 106.00   1.00   65.00    --  109.50 -91.00   3.41   33
 23  \w     85.00 174.00   1.00   65.00    --  109.50  50.00   0.00   89
 24  \w     69.00 150.00   1.00   65.00    --  109.50 -91.00-103.28   81
;
_diffrn_measurement_device 'four-circle diffractometer'
_diffrn_measurement_device_type 'Xcalibur, Eos, Gemini ultra'
_diffrn_measurement_method '\w scans'
_diffrn_orient_matrix_type 'CrysAlisPro convention (1999,Acta A55,543-557)'
_diffrn_orient_matrix_UB_11 -0.0453214000
_diffrn_orient_matrix_UB_12 -0.0834447000
_diffrn_orient_matrix_UB_13 0.0300792000
_diffrn_orient_matrix_UB_21 0.1320026000
_diffrn_orient_matrix_UB_22 -0.0185583000
_diffrn_orient_matrix_UB_23 0.0221742000
_diffrn_orient_matrix_UB_31 -0.0185270000
_diffrn_orient_matrix_UB_32 0.0374116000
_diffrn_orient_matrix_UB_33 0.0808459000
_diffrn_radiation_monochromator mirror
_diffrn_radiation_probe x-ray
_diffrn_radiation_type CuK\a
_diffrn_radiation_wavelength 1.54184
_diffrn_reflns_av_unetI/netI 0.0935
_diffrn_reflns_Laue_measured_fraction_full 0.987
_diffrn_reflns_Laue_measured_fraction_max 0.966
_diffrn_reflns_limit_h_max 12
_diffrn_reflns_limit_h_min -13
_diffrn_reflns_limit_k_max 20
_diffrn_reflns_limit_k_min -20
_diffrn_reflns_limit_l_max 21
_diffrn_reflns_limit_l_min -21
_diffrn_reflns_number 17751
_diffrn_reflns_point_group_measured_fraction_full 0.987
_diffrn_reflns_point_group_measured_fraction_max 0.966
_diffrn_reflns_theta_full 67.684
_diffrn_reflns_theta_max 70.329
_diffrn_reflns_theta_min 3.679
_diffrn_source 'fine-focus sealed X-ray tube'
_diffrn_source_type 'Enhance Ultra (Cu) X-ray Source'
_exptl_absorpt_coefficient_mu 14.440
_exptl_absorpt_correction_T_max 1.00000
_exptl_absorpt_correction_T_min 0.66965
_exptl_absorpt_correction_type multi-scan
_exptl_absorpt_process_details
;
CrysAlisPro 1.171.39.46 (Rigaku Oxford Diffraction, 2018)
Empirical absorption correction using spherical harmonics,
 implemented in SCALE3 ABSPACK scaling algorithm.
;
_exptl_crystal_colour yellow
_exptl_crystal_colour_primary yellow
_exptl_crystal_density_diffrn 1.333
_exptl_crystal_description block
_exptl_crystal_F_000 1292
_exptl_crystal_preparation 'Magnetic properties'
_exptl_crystal_recrystallization_method Benzene
_exptl_crystal_size_max 0.15
_exptl_crystal_size_mid 0.1
_exptl_crystal_size_min 0.04
_refine_diff_density_max 1.619
_refine_diff_density_min -1.431
_refine_diff_density_rms 0.163
_refine_ls_extinction_method none
_refine_ls_goodness_of_fit_ref 0.933
_refine_ls_hydrogen_treatment mixed
_refine_ls_matrix_type full
_refine_ls_number_parameters 600
_refine_ls_number_reflns 17751
_refine_ls_number_restraints 16
_refine_ls_restrained_S_all 0.932
_refine_ls_R_factor_all 0.0848
_refine_ls_R_factor_gt 0.0604
_refine_ls_shift/su_max 0.000
_refine_ls_shift/su_mean 0.000
_refine_ls_structure_factor_coef Fsqd
_refine_ls_weighting_details 'w=1/[\s^2^(Fo^2^)+(0.0932P)^2^] where P=(Fo^2^+2Fc^2^)/3'
_refine_ls_weighting_scheme calc
_refine_ls_wR_factor_gt 0.1444
_refine_ls_wR_factor_ref 0.1524
_reflns_Friedel_coverage 0.000
_reflns_number_gt 12298
_reflns_number_total 17751
_reflns_threshold_expression 'I > 2\s(I)'
_twin_special_details
;
Component 2 rotated by -179.9959\% 
 around [1.00 -0.07 -0.01] (reciprocal) or [1.00 0.00 0.00] (direct)
;
_cod_data_source_file d0cc01722a2.cif
_cod_data_source_block 2
_cod_depositor_comments 'Adding full bibliography for 7126242--7126245.cif.'
_cod_database_code 7126243
_shelx_shelxl_version_number 2018/3
_chemical_oxdiff_formula 'C22 H50 Dy1 Si4 B2 O1 Na1'
_shelx_space_group_comment
;
The symmetry employed for this shelxl refinement is uniquely defined
by the following loop, which should always be used as a source of
symmetry information in preference to the above space-group names.
They are only intended as comments.
;
_olex2_refinement_description
;
1. Twinned data refinement
 Scales: 0.5526(9)
 0.4474(9)
2. Fixed Uiso
 At 1.2 times of:
  All B(H) groups, All C(H,H) groups
 At 1.5 times of:
  All C(H,H,H) groups
3. Restrained distances
 B3-H3D = B4-H4C = B2-H2D = B1-H1D
 1.05 with sigma of 0.02
 B3-H3C = B3-H3A = B3-H3B = B4-H4B = B4-H4D = B4-H4A = B2-H2B = B2-H2A = B2-
 H2C = B1-H1B = B1-H1C = B1-H1A
 1.2 with sigma of 0.02
4.a Riding coordinates:
 B3(H3A), B4(H4A), B1(H1A)
4.b Secondary CH2 refined with riding coordinates:
 C18(H18A,H18B), C37(H37A,H37B), C20(H20A,H20B), C19(H19A,H19B), C38(H38A,
 H38B), C40(H40A,H40B), C39(H39A,H39B), C17(H17A,H17B)
4.c Idealised Me refined as rotating group:
 C7(H7A,H7B,H7C), C28(H28A,H28B,H28C), C5(H5A,H5B,H5C), C13(H13A,H13B,H13C),
 C33(H33A,H33B,H33C), C10(H10A,H10B,H10C), C12(H12A,H12B,H12C), C30(H30A,H30B,
 H30C), C8(H8A,H8B,H8C), C32(H32A,H32B,H32C), C11(H11A,H11B,H11C), C27(H27A,
 H27B,H27C), C9(H9A,H9B,H9C), C6(H6A,H6B,H6C), C15(H15A,H15B,H15C), C29(H29A,
 H29B,H29C), C16(H16A,H16B,H16C), C26(H26A,H26B,H26C), C14(H14A,H14B,H14C),
 C25(H25A,H25B,H25C), C34(H34A,H34B,H34C), C31(H31A,H31B,H31C), C36(H36A,H36B,
 H36C), C35(H35A,H35B,H35C)
;
_olex2_submission_special_instructions 'No special instructions were received'
_oxdiff_exptl_absorpt_empirical_details
;
Empirical correction (ABSPACK) includes:
- Absorption correction using spherical harmonics
- Frame scaling
;
_oxdiff_exptl_absorpt_empirical_full_max 2.794
_oxdiff_exptl_absorpt_empirical_full_min 0.626
_oxdiff_twin_integration_method simultaneous
_oxdiff_twin_items 2

loop_
_space_group_symop_operation_xyz
'x, y, z'
'-x, -y, -z'

loop_
_atom_site_label
_atom_site_type_symbol
_atom_site_fract_x
_atom_site_fract_y
_atom_site_fract_z
_atom_site_U_iso_or_equiv
_atom_site_adp_type
_atom_site_occupancy
_atom_site_site_symmetry_order
_atom_site_calc_flag
_atom_site_refinement_flags_posn
_atom_site_refinement_flags_adp
_atom_site_refinement_flags_occupancy
_atom_site_disorder_assembly
_atom_site_disorder_group
Dy2 Dy 0.86979(4) 0.21884(3) 0.51601(3) 0.01976(13) Uani 1 1 d . . . . .
Dy1 Dy 0.64164(4) 0.22723(3) 0.00838(3) 0.02133(13) Uani 1 1 d . . . . .
Si6 Si 0.9158(2) 0.13226(14) 0.72017(14) 0.0217(5) Uani 1 1 d . . . . .
Si4 Si 0.5744(2) 0.38979(14) 0.16991(15) 0.0241(5) Uani 1 1 d . . . . .
Si3 Si 0.5307(2) 0.14662(14) 0.20601(15) 0.0243(5) Uani 1 1 d . . . . .
Si7 Si 0.5722(2) 0.16470(16) 0.62457(15) 0.0272(5) Uani 1 1 d . . . . .
Si5 Si 1.0171(2) 0.36205(15) 0.67041(15) 0.0278(5) Uani 1 1 d . . . . .
Si1 Si 0.9138(2) 0.36006(14) 0.08650(15) 0.0239(5) Uani 1 1 d . . . . .
Si2 Si 0.8849(2) 0.12317(14) 0.13442(14) 0.0236(5) Uani 1 1 d . . . . .
Si8 Si 0.6714(3) 0.39667(17) 0.58554(16) 0.0333(6) Uani 1 1 d . . . . .
Na1 Na 0.7853(3) 0.2708(2) 0.2599(2) 0.0305(8) Uani 1 1 d . . . . .
Na2 Na 0.7387(4) 0.2955(2) 0.7597(2) 0.0348(9) Uani 1 1 d . . . . .
O1 O 0.4281(6) 0.2253(4) -0.0145(4) 0.0340(16) Uani 1 1 d . . . . .
O2 O 1.0838(6) 0.2100(4) 0.4969(4) 0.0305(14) Uani 1 1 d . . . . .
C22 C 0.8472(7) 0.2090(5) 0.6585(5) 0.0181(17) Uani 1 1 d . . . . .
C1 C 0.7817(7) 0.2893(5) 0.1087(5) 0.0164(16) Uani 1 1 d . . . . .
C2 C 0.7698(7) 0.2016(5) 0.1247(5) 0.0191(17) Uani 1 1 d . . . . .
C18 C 0.2632(10) 0.1980(7) -0.1011(6) 0.041(3) Uani 1 1 d . . . . .
H18A H 0.181497 0.188622 -0.080726 0.049 Uiso 1 1 calc R . . . .
H18B H 0.265204 0.176263 -0.153424 0.049 Uiso 1 1 calc R . . . .
C21 C 0.8851(8) 0.2949(5) 0.6408(5) 0.0203(17) Uani 1 1 d . . . . .
C23 C 0.7221(7) 0.2219(5) 0.6262(5) 0.0226(18) Uani 1 1 d . . . . .
C37 C 1.1661(8) 0.2723(6) 0.4695(6) 0.030(2) Uani 1 1 d . . . . .
H37A H 1.227750 0.286617 0.508379 0.036 Uiso 1 1 calc R . . . .
H37B H 1.122635 0.320216 0.457141 0.036 Uiso 1 1 calc R . . . .
C3 C 0.6429(8) 0.2109(5) 0.1513(5) 0.0218(17) Uani 1 1 d . . . . .
C20 C 0.3615(9) 0.2976(7) -0.0227(6) 0.036(2) Uani 1 1 d . . . . .
H20A H 0.416335 0.345470 -0.021749 0.043 Uiso 1 1 calc R . . . .
H20B H 0.302084 0.302245 0.018398 0.043 Uiso 1 1 calc R . . . .
C4 C 0.6542(8) 0.2995(5) 0.1362(5) 0.0207(17) Uani 1 1 d . . . . .
C7 C 1.0268(9) 0.3632(6) 0.1702(6) 0.034(2) Uani 1 1 d . . . . .
H7A H 0.986487 0.379499 0.216634 0.050 Uiso 1 1 calc GR . . . .
H7B H 1.093196 0.401296 0.159307 0.050 Uiso 1 1 calc GR . . . .
H7C H 1.057703 0.310404 0.176965 0.050 Uiso 1 1 calc GR . . . .
C24 C 0.7582(8) 0.3068(6) 0.6102(5) 0.0248(19) Uani 1 1 d . . . . .
C19 C 0.2991(9) 0.2872(7) -0.1001(6) 0.035(2) Uani 1 1 d . . . . .
H19A H 0.354392 0.301214 -0.142061 0.042 Uiso 1 1 calc R . . . .
H19B H 0.227981 0.319753 -0.103504 0.042 Uiso 1 1 calc R . . . .
C28 C 1.0607(9) 0.0929(6) 0.6813(6) 0.037(2) Uani 1 1 d . . . . .
H28A H 1.042921 0.060196 0.635973 0.055 Uiso 1 1 calc GR . . . .
H28B H 1.098039 0.060695 0.719816 0.055 Uiso 1 1 calc GR . . . .
H28C H 1.115662 0.137537 0.668024 0.055 Uiso 1 1 calc GR . . . .
C5 C 0.8674(9) 0.4644(5) 0.0704(6) 0.030(2) Uani 1 1 d . . . . .
H5A H 0.816174 0.465405 0.025264 0.045 Uiso 1 1 calc GR . . . .
H5B H 0.938768 0.499463 0.063002 0.045 Uiso 1 1 calc GR . . . .
H5C H 0.823167 0.482751 0.114553 0.045 Uiso 1 1 calc GR . . . .
C38 C 1.2256(10) 0.2374(7) 0.3962(6) 0.042(3) Uani 1 1 d . . . . .
H38A H 1.188111 0.257164 0.349590 0.050 Uiso 1 1 calc R . . . .
H38B H 1.312640 0.251106 0.395145 0.050 Uiso 1 1 calc R . . . .
C13 C 0.5609(10) 0.0366(6) 0.1981(7) 0.038(2) Uani 1 1 d . . . . .
H13A H 0.570033 0.021832 0.144608 0.057 Uiso 1 1 calc GR . . . .
H13B H 0.493778 0.005205 0.219752 0.057 Uiso 1 1 calc GR . . . .
H13C H 0.634567 0.026215 0.225758 0.057 Uiso 1 1 calc GR . . . .
C33 C 0.5703(9) 0.0530(6) 0.6045(6) 0.036(2) Uani 1 1 d . . . . .
H33A H 0.608019 0.043355 0.555474 0.054 Uiso 1 1 calc GR . . . .
H33B H 0.487388 0.031452 0.603269 0.054 Uiso 1 1 calc GR . . . .
H33C H 0.614545 0.027086 0.644507 0.054 Uiso 1 1 calc GR . . . .
C10 C 0.9346(10) 0.1236(7) 0.2383(6) 0.041(3) Uani 1 1 d . . . . .
H10A H 0.982848 0.172384 0.249534 0.061 Uiso 1 1 calc GR . . . .
H10B H 0.982343 0.077545 0.247602 0.061 Uiso 1 1 calc GR . . . .
H10C H 0.863888 0.121179 0.270945 0.061 Uiso 1 1 calc GR . . . .
C12 C 0.3693(8) 0.1566(6) 0.1746(6) 0.036(2) Uani 1 1 d . . . . .
H12A H 0.361226 0.208309 0.150917 0.054 Uiso 1 1 calc GR . . . .
H12B H 0.316605 0.152347 0.218759 0.054 Uiso 1 1 calc GR . . . .
H12C H 0.346799 0.114308 0.138013 0.054 Uiso 1 1 calc GR . . . .
C30 C 0.9476(8) 0.1764(6) 0.8187(5) 0.0268(19) Uani 1 1 d . . . . .
H30A H 0.989091 0.228618 0.813978 0.040 Uiso 1 1 calc GR . . . .
H30B H 0.998118 0.141255 0.847138 0.040 Uiso 1 1 calc GR . . . .
H30C H 0.871993 0.182071 0.845579 0.040 Uiso 1 1 calc GR . . . .
C40 C 1.1428(9) 0.1335(6) 0.4822(6) 0.036(2) Uani 1 1 d . . . . .
H40A H 1.083263 0.088055 0.480651 0.043 Uiso 1 1 calc R . . . .
H40B H 1.203817 0.123900 0.521375 0.043 Uiso 1 1 calc R . . . .
B3 B 0.8661(10) 0.3150(6) 0.3982(7) 0.028(2) Uani 1 1 d D . . . .
H3A H 0.901597 0.322750 0.463381 0.033 Uiso 1 1 d DR . . . .
C8 C 1.0271(8) 0.1440(6) 0.0769(7) 0.036(2) Uani 1 1 d . . . . .
H8A H 1.009069 0.136575 0.022863 0.054 Uiso 1 1 calc GR . . . .
H8B H 1.088008 0.107380 0.092058 0.054 Uiso 1 1 calc GR . . . .
H8C H 1.057230 0.198741 0.086417 0.054 Uiso 1 1 calc GR . . . .
C32 C 0.4728(10) 0.2061(8) 0.5480(7) 0.048(3) Uani 1 1 d . . . . .
H32A H 0.468529 0.263530 0.555421 0.071 Uiso 1 1 calc GR . . . .
H32B H 0.392269 0.180862 0.551216 0.071 Uiso 1 1 calc GR . . . .
H32C H 0.506585 0.195199 0.498037 0.071 Uiso 1 1 calc GR . . . .
C11 C 0.5455(9) 0.1730(6) 0.3119(5) 0.032(2) Uani 1 1 d . . . . .
H11A H 0.623147 0.157156 0.330828 0.049 Uiso 1 1 calc GR . . . .
H11B H 0.481205 0.144980 0.339942 0.049 Uiso 1 1 calc GR . . . .
H11C H 0.539542 0.230357 0.319069 0.049 Uiso 1 1 calc GR . . . .
C27 C 1.1582(9) 0.3048(7) 0.6907(6) 0.038(2) Uani 1 1 d . . . . .
H27A H 1.141041 0.266098 0.730654 0.057 Uiso 1 1 calc GR . . . .
H27B H 1.223233 0.342077 0.707283 0.057 Uiso 1 1 calc GR . . . .
H27C H 1.182065 0.277062 0.644511 0.057 Uiso 1 1 calc GR . . . .
C9 C 0.8358(9) 0.0166(5) 0.1066(6) 0.033(2) Uani 1 1 d . . . . .
H9A H 0.780505 -0.005375 0.144716 0.049 Uiso 1 1 calc GR . . . .
H9B H 0.906108 -0.015694 0.103616 0.049 Uiso 1 1 calc GR . . . .
H9C H 0.795532 0.016284 0.057132 0.049 Uiso 1 1 calc GR . . . .
C6 C 1.0006(9) 0.3325(6) -0.0035(6) 0.030(2) Uani 1 1 d . . . . .
H6A H 0.996534 0.274746 -0.010415 0.045 Uiso 1 1 calc GR . . . .
H6B H 1.084423 0.351538 0.001895 0.045 Uiso 1 1 calc GR . . . .
H6C H 0.964986 0.357253 -0.047573 0.045 Uiso 1 1 calc GR . . . .
C15 C 0.5474(9) 0.4690(5) 0.0960(6) 0.030(2) Uani 1 1 d . . . . .
H15A H 0.618836 0.476965 0.064594 0.045 Uiso 1 1 calc GR . . . .
H15B H 0.530255 0.518982 0.121692 0.045 Uiso 1 1 calc GR . . . .
H15C H 0.479082 0.451719 0.063899 0.045 Uiso 1 1 calc GR . . . .
C29 C 0.8098(9) 0.0430(6) 0.7372(6) 0.031(2) Uani 1 1 d . . . . .
H29A H 0.734713 0.060839 0.758279 0.047 Uiso 1 1 calc GR . . . .
H29B H 0.846595 0.007341 0.772887 0.047 Uiso 1 1 calc GR . . . .
H29C H 0.793490 0.014856 0.689074 0.047 Uiso 1 1 calc GR . . . .
C16 C 0.6670(9) 0.4411(6) 0.2507(6) 0.034(2) Uani 1 1 d . . . . .
H16A H 0.657569 0.409981 0.297014 0.050 Uiso 1 1 calc GR . . . .
H16B H 0.638807 0.494437 0.259638 0.050 Uiso 1 1 calc GR . . . .
H16C H 0.751635 0.444839 0.236444 0.050 Uiso 1 1 calc GR . . . .
B4 B 0.8041(10) 0.0825(7) 0.4607(6) 0.029(2) Uani 1 1 d D . . . .
H4A H 0.736826 0.136404 0.472770 0.035 Uiso 1 1 d DR . . . .
C26 C 1.0646(10) 0.4400(6) 0.5978(6) 0.037(2) Uani 1 1 d . . . . .
H26A H 1.039289 0.421496 0.547060 0.056 Uiso 1 1 calc GR . . . .
H26B H 1.151836 0.448662 0.599051 0.056 Uiso 1 1 calc GR . . . .
H26C H 1.027056 0.489826 0.609791 0.056 Uiso 1 1 calc GR . . . .
B1 B 0.6791(10) 0.3371(7) -0.0991(7) 0.030(2) Uani 1 1 d D . . . .
H1A H 0.630559 0.336072 -0.036609 0.036 Uiso 1 1 d DR . . . .
B2 B 0.6738(12) 0.0934(7) -0.0556(7) 0.034(3) Uani 1 1 d D . . . .
C14 C 0.4189(9) 0.3651(6) 0.2112(7) 0.038(2) Uani 1 1 d . . . . .
H14A H 0.364588 0.345858 0.170538 0.057 Uiso 1 1 calc GR . . . .
H14B H 0.387992 0.412895 0.234492 0.057 Uiso 1 1 calc GR . . . .
H14C H 0.424709 0.323953 0.249537 0.057 Uiso 1 1 calc GR . . . .
C25 C 0.9817(11) 0.4172(6) 0.7630(6) 0.042(3) Uani 1 1 d . . . . .
H25A H 0.907426 0.444935 0.756623 0.063 Uiso 1 1 calc GR . . . .
H25B H 1.047428 0.455686 0.775300 0.063 Uiso 1 1 calc GR . . . .
H25C H 0.972044 0.378925 0.804105 0.063 Uiso 1 1 calc GR . . . .
C39 C 1.2005(10) 0.1466(7) 0.4044(7) 0.046(3) Uani 1 1 d . . . . .
H39A H 1.145850 0.126111 0.363675 0.055 Uiso 1 1 calc R . . . .
H39B H 1.276090 0.118610 0.401036 0.055 Uiso 1 1 calc R . . . .
C34 C 0.5442(11) 0.4060(7) 0.6576(7) 0.045(3) Uani 1 1 d . . . . .
H34A H 0.490883 0.358167 0.655066 0.068 Uiso 1 1 calc GR . . . .
H34B H 0.498785 0.452484 0.645796 0.068 Uiso 1 1 calc GR . . . .
H34C H 0.578157 0.411939 0.708789 0.068 Uiso 1 1 calc GR . . . .
C31 C 0.4920(9) 0.1773(7) 0.7193(7) 0.039(2) Uani 1 1 d . . . . .
H31A H 0.541240 0.157213 0.760228 0.059 Uiso 1 1 calc GR . . . .
H31B H 0.414666 0.147398 0.717687 0.059 Uiso 1 1 calc GR . . . .
H31C H 0.479093 0.233579 0.728396 0.059 Uiso 1 1 calc GR . . . .
C36 C 0.7647(11) 0.4940(6) 0.5955(8) 0.051(3) Uani 1 1 d . . . . .
H36A H 0.803977 0.496524 0.645225 0.077 Uiso 1 1 calc GR . . . .
H36B H 0.712448 0.538673 0.590637 0.077 Uiso 1 1 calc GR . . . .
H36C H 0.825412 0.496830 0.555638 0.077 Uiso 1 1 calc GR . . . .
C35 C 0.6025(12) 0.3983(8) 0.4846(6) 0.058(4) Uani 1 1 d . . . . .
H35A H 0.664105 0.415894 0.448455 0.087 Uiso 1 1 calc GR . . . .
H35B H 0.537108 0.434857 0.483950 0.087 Uiso 1 1 calc GR . . . .
H35C H 0.571317 0.344819 0.470487 0.087 Uiso 1 1 calc GR . . . .
C17 C 0.3546(10) 0.1592(8) -0.0513(8) 0.049(3) Uani 1 1 d . . . . .
H17A H 0.313743 0.125858 -0.012513 0.059 Uiso 1 1 calc R . . . .
H17B H 0.405768 0.125383 -0.082280 0.059 Uiso 1 1 calc R . . . .
H4B H 0.878(7) 0.118(5) 0.422(5) 0.03(3) Uiso 1 1 d D . . . .
H2A H 0.766(5) 0.132(5) -0.041(5) 0.02(2) Uiso 1 1 d D . . . .
H1B H 0.610(7) 0.291(4) -0.134(5) 0.02(2) Uiso 1 1 d D . . . .
H1C H 0.759(7) 0.294(5) -0.085(6) 0.04(3) Uiso 1 1 d D . . . .
H4C H 0.772(8) 0.024(3) 0.443(5) 0.02(2) Uiso 1 1 d D . . . .
H2B H 0.622(9) 0.135(5) -0.100(5) 0.04(3) Uiso 1 1 d D . . . .
H4D H 0.859(7) 0.093(5) 0.521(3) 0.02(2) Uiso 1 1 d D . . . .
H2C H 0.610(9) 0.097(8) 0.000(4) 0.06(4) Uiso 1 1 d D . . . .
H3B H 0.769(6) 0.281(7) 0.412(7) 0.06(4) Uiso 1 1 d D . . . .
H1D H 0.706(8) 0.390(3) -0.129(5) 0.03(3) Uiso 1 1 d D . . . .
H3C H 0.916(10) 0.254(4) 0.386(7) 0.06(4) Uiso 1 1 d D . . . .
H2D H 0.680(10) 0.035(3) -0.079(6) 0.05(3) Uiso 1 1 d D . . . .
H3D H 0.86(3) 0.372(8) 0.373(16) 0.26(14) Uiso 1 1 d D . . . .

loop_
_atom_site_aniso_label
_atom_site_aniso_U_11
_atom_site_aniso_U_22
_atom_site_aniso_U_33
_atom_site_aniso_U_23
_atom_site_aniso_U_13
_atom_site_aniso_U_12
Dy2 0.0177(2) 0.0228(2) 0.0189(3) 0.00013(19) 0.0005(2) 0.00253(19)
Dy1 0.0193(3) 0.0251(3) 0.0196(3) 0.0004(2) -0.0010(2) 0.0005(2)
Si6 0.0213(11) 0.0238(10) 0.0202(12) 0.0039(9) -0.0010(9) 0.0033(9)
Si4 0.0209(11) 0.0252(11) 0.0266(13) 0.0001(9) -0.0001(9) 0.0058(9)
Si3 0.0202(11) 0.0273(11) 0.0251(13) 0.0039(9) 0.0034(9) -0.0039(9)
Si7 0.0163(11) 0.0388(13) 0.0261(13) 0.0003(10) -0.0007(9) -0.0019(9)
Si5 0.0318(13) 0.0281(11) 0.0223(13) -0.0014(10) 0.0009(10) -0.0112(10)
Si1 0.0218(11) 0.0235(11) 0.0257(13) 0.0003(9) 0.0024(9) -0.0048(9)
Si2 0.0230(11) 0.0233(11) 0.0248(12) 0.0001(9) -0.0024(9) 0.0056(9)
Si8 0.0398(15) 0.0348(13) 0.0272(14) 0.0088(11) 0.0084(11) 0.0192(11)
Na1 0.034(2) 0.0365(19) 0.0215(19) -0.0020(15) -0.0043(15) 0.0038(15)
Na2 0.042(2) 0.042(2) 0.021(2) -0.0014(15) 0.0062(16) 0.0066(17)
O1 0.032(4) 0.036(4) 0.034(4) 0.000(3) -0.004(3) 0.007(3)
O2 0.024(3) 0.032(3) 0.035(4) 0.001(3) -0.002(3) -0.001(3)
C22 0.014(4) 0.023(4) 0.017(4) 0.001(3) 0.000(3) 0.000(3)
C1 0.017(4) 0.017(4) 0.015(4) 0.001(3) 0.003(3) -0.001(3)
C2 0.019(4) 0.021(4) 0.017(4) -0.001(3) -0.002(3) -0.003(3)
C18 0.031(5) 0.060(7) 0.031(6) -0.001(5) -0.006(4) -0.004(5)
C21 0.020(4) 0.017(4) 0.024(5) -0.001(3) 0.002(3) -0.001(3)
C23 0.014(4) 0.030(4) 0.024(5) -0.007(4) -0.002(3) 0.007(3)
C37 0.019(4) 0.033(5) 0.037(6) 0.003(4) 0.004(4) 0.001(4)
C3 0.018(4) 0.025(4) 0.023(5) 0.005(3) 0.003(3) 0.001(3)
C20 0.027(5) 0.045(6) 0.037(6) -0.007(5) 0.001(4) 0.004(4)
C4 0.015(4) 0.022(4) 0.026(5) 0.001(3) 0.001(3) 0.003(3)
C7 0.029(5) 0.037(5) 0.034(6) 0.000(4) -0.002(4) -0.002(4)
C24 0.025(5) 0.032(5) 0.018(5) 0.001(4) -0.005(3) 0.010(4)
C19 0.022(5) 0.053(6) 0.031(6) 0.003(4) 0.004(4) 0.009(4)
C28 0.032(5) 0.038(5) 0.041(6) 0.009(4) -0.002(4) 0.013(4)
C5 0.037(5) 0.022(4) 0.031(5) 0.000(4) 0.000(4) -0.005(4)
C38 0.034(6) 0.059(7) 0.033(6) 0.004(5) 0.008(5) 0.002(5)
C13 0.039(6) 0.027(5) 0.048(7) 0.007(4) 0.008(5) -0.007(4)
C33 0.031(5) 0.037(5) 0.040(6) -0.004(4) 0.003(4) -0.009(4)
C10 0.051(7) 0.042(6) 0.031(6) 0.000(4) -0.013(5) 0.021(5)
C12 0.021(5) 0.044(6) 0.042(6) 0.004(5) 0.006(4) -0.014(4)
C30 0.029(5) 0.035(5) 0.017(5) 0.007(4) 0.001(4) 0.003(4)
C40 0.027(5) 0.030(5) 0.052(7) 0.003(4) 0.001(4) 0.014(4)
B3 0.030(5) 0.024(5) 0.029(6) -0.006(4) -0.001(4) 0.001(4)
C8 0.023(5) 0.032(5) 0.052(7) 0.000(4) 0.004(4) 0.003(4)
C32 0.034(6) 0.068(8) 0.041(7) 0.009(6) -0.015(5) 0.000(5)
C11 0.029(5) 0.044(5) 0.024(5) 0.006(4) 0.006(4) 0.001(4)
C27 0.031(5) 0.051(6) 0.030(5) 0.005(5) -0.005(4) -0.012(5)
C9 0.037(5) 0.020(4) 0.041(6) 0.003(4) 0.004(4) 0.006(4)
C6 0.029(5) 0.032(5) 0.028(5) 0.003(4) 0.005(4) -0.006(4)
C15 0.036(5) 0.023(4) 0.032(5) 0.002(4) -0.008(4) 0.013(4)
C29 0.033(5) 0.028(4) 0.033(5) 0.002(4) 0.000(4) 0.000(4)
C16 0.038(5) 0.037(5) 0.027(5) -0.009(4) -0.002(4) 0.014(4)
B4 0.031(5) 0.035(5) 0.022(5) 0.000(4) 0.005(4) 0.009(4)
C26 0.046(6) 0.031(5) 0.033(6) 0.005(4) 0.007(5) -0.017(4)
B1 0.030(6) 0.035(5) 0.026(6) -0.005(4) 0.000(4) 0.009(4)
B2 0.043(7) 0.036(6) 0.023(6) 0.007(5) -0.004(5) -0.005(5)
C14 0.023(5) 0.042(5) 0.049(7) -0.003(5) 0.011(4) 0.007(4)
C25 0.058(7) 0.036(5) 0.028(6) -0.008(4) -0.005(5) -0.021(5)
C39 0.032(6) 0.057(7) 0.048(7) -0.016(6) 0.004(5) 0.006(5)
C34 0.049(7) 0.047(6) 0.042(7) 0.010(5) 0.009(5) 0.024(5)
C31 0.025(5) 0.043(6) 0.049(7) -0.001(5) 0.009(4) -0.004(4)
C36 0.055(7) 0.029(5) 0.072(9) 0.021(5) 0.020(6) 0.011(5)
C35 0.076(9) 0.073(8) 0.029(6) 0.014(6) -0.002(6) 0.055(8)
C17 0.034(6) 0.055(7) 0.057(8) 0.001(6) -0.024(5) -0.007(5)

loop_
_atom_type_symbol
_atom_type_description
_atom_type_scat_dispersion_real
_atom_type_scat_dispersion_imag
_atom_type_scat_source
C C 0.0181 0.0091 'International Tables Vol C Tables 4.2.6.8 and 6.1.1.4'
H H 0.0000 0.0000 'International Tables Vol C Tables 4.2.6.8 and 6.1.1.4'
B B 0.0090 0.0039 'International Tables Vol C Tables 4.2.6.8 and 6.1.1.4'
Dy Dy -9.8046 9.8477 'International Tables Vol C Tables 4.2.6.8 and 6.1.1.4'
Na Na 0.1353 0.1239 'International Tables Vol C Tables 4.2.6.8 and 6.1.1.4'
O O 0.0492 0.0322 'International Tables Vol C Tables 4.2.6.8 and 6.1.1.4'
Si Si 0.2541 0.3302 'International Tables Vol C Tables 4.2.6.8 and 6.1.1.4'

loop_
_geom_angle_atom_site_label_1
_geom_angle_atom_site_label_2
_geom_angle_atom_site_label_3
_geom_angle
_geom_angle_site_symmetry_1
_geom_angle_site_symmetry_3
_geom_angle_publ_flag
O2 Dy2 C22 103.5(2) . . ?
O2 Dy2 C21 96.4(3) . . ?
O2 Dy2 C23 138.5(3) . . ?
O2 Dy2 C24 129.2(3) . . ?
O2 Dy2 B3 88.3(3) . . ?
O2 Dy2 B4 97.6(3) . . ?
C22 Dy2 C21 35.0(2) . . ?
C22 Dy2 C23 35.1(2) . . ?
C22 Dy2 C24 49.7(3) . . ?
C22 Dy2 B3 145.2(3) . . ?
C22 Dy2 B4 106.5(3) . . ?
C21 Dy2 C23 50.2(3) . . ?
C21 Dy2 C24 35.0(3) . . ?
C21 Dy2 B3 112.0(3) . . ?
C21 Dy2 B4 141.4(3) . . ?
C23 Dy2 C24 33.9(3) . . ?
C23 Dy2 B3 124.1(3) . . ?
C23 Dy2 B4 98.2(3) . . ?
C24 Dy2 B3 97.6(3) . . ?
B4 Dy2 C24 128.8(3) . . ?
B4 Dy2 B3 104.2(3) . . ?
O1 Dy1 C1 134.9(2) . . ?
O1 Dy1 C2 133.7(3) . . ?
O1 Dy1 C3 99.8(3) . . ?
O1 Dy1 C4 100.4(3) . . ?
O1 Dy1 B1 90.8(3) . . ?
O1 Dy1 B2 95.7(3) . . ?
C1 Dy1 C2 34.5(2) . . ?
C1 Dy1 C3 49.7(3) . . ?
C1 Dy1 C4 34.9(2) . . ?
C1 Dy1 B1 97.8(3) . . ?
C1 Dy1 B2 123.5(3) . . ?
C2 Dy1 C4 49.9(3) . . ?
C2 Dy1 B1 128.4(3) . . ?
C2 Dy1 B2 95.4(3) . . ?
C3 Dy1 C2 34.6(3) . . ?
C3 Dy1 C4 34.8(3) . . ?
C3 Dy1 B1 141.6(3) . . ?
C3 Dy1 B2 109.4(3) . . ?
C4 Dy1 B1 107.1(3) . . ?
C4 Dy1 B2 142.7(3) . . ?
B2 Dy1 B1 106.1(4) . . ?
C22 Si6 Na2 46.8(3) . . ?
C22 Si6 C28 114.2(4) . . ?
C22 Si6 C30 109.5(4) . . ?
C22 Si6 C29 112.6(4) . . ?
C28 Si6 Na2 149.0(3) . . ?
C30 Si6 Na2 67.9(3) . . ?
C30 Si6 C28 108.4(5) . . ?
C29 Si6 Na2 103.5(3) . . ?
C29 Si6 C28 107.0(5) . . ?
C29 Si6 C30 104.7(4) . . ?
C4 Si4 Na1 48.0(3) . . ?
C4 Si4 C15 116.6(4) . . ?
C4 Si4 C16 108.7(4) . . ?
C4 Si4 C14 113.7(4) . . ?
C15 Si4 Na1 146.9(3) . . ?
C15 Si4 C16 106.9(4) . . ?
C15 Si4 C14 104.2(5) . . ?
C16 Si4 Na1 64.4(3) . . ?
C14 Si4 Na1 108.9(4) . . ?
C14 Si4 C16 106.0(5) . . ?
C3 Si3 Na1 46.3(3) . . ?
C3 Si3 C13 112.4(4) . . ?
C3 Si3 C12 113.9(4) . . ?
C3 Si3 C11 108.9(4) . . ?
C13 Si3 Na1 114.4(3) . . ?
C13 Si3 C11 105.6(5) . . ?
C12 Si3 Na1 139.0(3) . . ?
C12 Si3 C13 106.4(5) . . ?
C12 Si3 C11 109.3(5) . . ?
C11 Si3 Na1 63.8(3) . . ?
C23 Si7 C33 118.0(4) . . ?
C23 Si7 C32 109.5(5) . . ?
C23 Si7 C31 110.3(4) . . ?
C33 Si7 C31 106.1(5) . . ?
C32 Si7 C33 105.0(5) . . ?
C32 Si7 C31 107.2(5) . . ?
C21 Si5 C27 112.7(4) . . ?
C21 Si5 C26 114.6(4) . . ?
C21 Si5 C25 110.0(4) . . ?
C26 Si5 C27 105.5(5) . . ?
C26 Si5 C25 107.4(5) . . ?
C25 Si5 C27 106.1(5) . . ?
C1 Si1 C7 109.8(4) . . ?
C1 Si1 C6 114.4(4) . . ?
C5 Si1 C1 112.4(4) . . ?
C5 Si1 C7 107.8(4) . . ?
C5 Si1 C6 104.9(4) . . ?
C6 Si1 C7 107.2(5) . . ?
C2 Si2 Na1 47.2(3) . . ?
C2 Si2 C10 107.2(4) . . ?
C2 Si2 C8 114.0(4) . . ?
C2 Si2 C9 117.3(4) . . ?
C10 Si2 Na1 60.4(3) . . ?
C10 Si2 C9 107.9(5) . . ?
C8 Si2 Na1 119.4(3) . . ?
C8 Si2 C10 105.9(5) . . ?
C8 Si2 C9 103.9(4) . . ?
C9 Si2 Na1 136.7(3) . . ?
C24 Si8 C34 108.5(5) . . ?
C24 Si8 C36 113.0(5) . . ?
C24 Si8 C35 116.6(5) . . ?
C34 Si8 C35 108.1(6) . . ?
C36 Si8 C34 104.6(6) . . ?
C36 Si8 C35 105.2(6) . . ?
Si4 Na1 Si3 71.57(9) . . ?
Si2 Na1 Si4 111.08(11) . . ?
Si2 Na1 Si3 72.44(9) . . ?
C1 Na1 Si4 58.17(19) . . ?
C1 Na1 Si3 78.36(19) . . ?
C1 Na1 Si2 58.27(19) . . ?
C1 Na1 C10 89.4(3) . . ?
C2 Na1 Si4 79.3(2) . . ?
C2 Na1 Si3 58.6(2) . . ?
C2 Na1 Si2 31.83(19) . . ?
C2 Na1 C1 32.9(2) . . ?
C2 Na1 C3 33.2(2) . . ?
C2 Na1 C4 47.7(3) . . ?
C2 Na1 C10 64.3(3) . . ?
C2 Na1 B3 161.4(3) . . ?
C3 Na1 Si4 59.3(2) . . ?
C3 Na1 Si3 31.2(2) . . ?
C3 Na1 Si2 59.5(2) . . ?
C3 Na1 C1 47.2(3) . . ?
C3 Na1 C4 33.1(2) . . ?
C3 Na1 C10 87.0(3) . . ?
C3 Na1 B3 160.6(4) . . ?
C4 Na1 Si4 31.64(19) . . ?
C4 Na1 Si3 58.1(2) . . ?
C4 Na1 Si2 79.5(2) . . ?
C4 Na1 C1 33.0(2) . . ?
C4 Na1 C10 111.9(3) . . ?
C10 Na1 Si4 143.5(2) . . ?
C10 Na1 Si3 86.9(2) . . ?
C10 Na1 Si2 32.68(19) . . ?
B3 Na1 Si4 118.3(3) . . ?
B3 Na1 Si3 130.0(3) . . ?
B3 Na1 Si2 130.0(3) . . ?
B3 Na1 C1 150.8(3) . . ?
B3 Na1 C4 149.8(3) . . ?
B3 Na1 C10 98.1(3) . . ?
C22 Na2 Si6 31.57(19) . . ?
C22 Na2 C21 33.5(2) . . ?
C22 Na2 C23 33.8(2) . . ?
C22 Na2 C24 48.0(3) . . ?
C22 Na2 B1 154.0(3) . 1_556 ?
C21 Na2 Si6 58.6(2) . . ?
C21 Na2 B1 153.5(4) . 1_556 ?
C23 Na2 Si6 59.7(2) . . ?
C23 Na2 C21 48.0(3) . . ?
C23 Na2 C24 32.8(3) . . ?
C23 Na2 B1 158.4(4) . 1_556 ?
C24 Na2 Si6 79.6(2) . . ?
C24 Na2 C21 33.6(3) . . ?
C24 Na2 B1 157.7(4) . 1_556 ?
B1 Na2 Si6 122.5(3) 1_556 . ?
C20 O1 Dy1 123.2(6) . . ?
C20 O1 C17 107.0(8) . . ?
C17 O1 Dy1 125.9(6) . . ?
C37 O2 Dy2 126.6(5) . . ?
C37 O2 C40 106.1(7) . . ?
C40 O2 Dy2 123.6(6) . . ?
Dy2 C22 Na2 132.9(4) . . ?
Si6 C22 Dy2 125.5(4) . . ?
Si6 C22 Na2 101.6(4) . . ?
C21 C22 Dy2 72.5(5) . . ?
C21 C22 Si6 132.4(6) . . ?
C21 C22 Na2 74.6(5) . . ?
C21 C22 C23 89.8(7) . . ?
C23 C22 Dy2 73.3(5) . . ?
C23 C22 Si6 135.7(7) . . ?
C23 C22 Na2 73.9(5) . . ?
Dy1 C1 Na1 130.4(3) . . ?
Si1 C1 Dy1 123.7(4) . . ?
Si1 C1 Na1 105.8(4) . . ?
C2 C1 Dy1 73.1(4) . . ?
C2 C1 Si1 133.5(6) . . ?
C2 C1 Na1 71.9(5) . . ?
C2 C1 C4 90.4(6) . . ?
C4 C1 Dy1 73.0(5) . . ?
C4 C1 Si1 134.6(6) . . ?
C4 C1 Na1 73.3(5) . . ?
Dy1 C2 Na1 132.2(4) . . ?
Si2 C2 Dy1 126.9(4) . . ?
Si2 C2 Na1 100.9(4) . . ?
C1 C2 Dy1 72.4(5) . . ?
C1 C2 Si2 132.2(6) . . ?
C1 C2 Na1 75.3(5) . . ?
C1 C2 C3 90.0(6) . . ?
C3 C2 Dy1 72.3(5) . . ?
C3 C2 Si2 135.5(6) . . ?
C3 C2 Na1 73.4(5) . . ?
C17 C18 C19 105.9(9) . . ?
Dy2 C21 Na2 131.0(4) . . ?
Si5 C21 Dy2 124.4(4) . . ?
Si5 C21 Na2 104.5(4) . . ?
C22 C21 Dy2 72.4(4) . . ?
C22 C21 Si5 133.2(6) . . ?
C22 C21 Na2 71.9(5) . . ?
C22 C21 C24 89.1(7) . . ?
C24 C21 Dy2 74.1(5) . . ?
C24 C21 Si5 135.6(6) . . ?
C24 C21 Na2 72.8(5) . . ?
Dy2 C23 Na2 130.7(4) . . ?
Si7 C23 Dy2 122.9(4) . . ?
Si7 C23 Na2 106.4(4) . . ?
C22 C23 Dy2 71.6(5) . . ?
C22 C23 Si7 136.1(7) . . ?
C22 C23 Na2 72.4(5) . . ?
C24 C23 Dy2 73.9(5) . . ?
C24 C23 Si7 132.5(6) . . ?
C24 C23 Na2 73.8(5) . . ?
C24 C23 C22 90.3(7) . . ?
O2 C37 C38 106.0(8) . . ?
Dy1 C3 Na1 132.6(4) . . ?
Si3 C3 Dy1 124.9(4) . . ?
Si3 C3 Na1 102.5(4) . . ?
C2 C3 Dy1 73.1(5) . . ?
C2 C3 Si3 134.7(6) . . ?
C2 C3 Na1 73.3(5) . . ?
C2 C3 C4 90.5(6) . . ?
C4 C3 Dy1 73.0(5) . . ?
C4 C3 Si3 133.0(6) . . ?
C4 C3 Na1 74.9(5) . . ?
O1 C20 C19 104.2(8) . . ?
Dy1 C4 Na1 130.2(3) . . ?
Si4 C4 Dy1 129.5(4) . . ?
Si4 C4 Na1 100.3(4) . . ?
C1 C4 Dy1 72.2(5) . . ?
C1 C4 Si4 132.0(6) . . ?
C1 C4 Na1 73.7(5) . . ?
C3 C4 Dy1 72.2(5) . . ?
C3 C4 Si4 135.5(6) . . ?
C3 C4 Na1 72.0(5) . . ?
C3 C4 C1 89.1(6) . . ?
Dy2 C24 Na2 129.4(4) . . ?
Si8 C24 Dy2 126.2(4) . . ?
Si8 C24 Na2 104.4(4) . . ?
C21 C24 Dy2 70.9(5) . . ?
C21 C24 Si8 134.3(7) . . ?
C21 C24 Na2 73.6(5) . . ?
C23 C24 Dy2 72.2(5) . . ?
C23 C24 Si8 133.5(7) . . ?
C23 C24 Na2 73.4(5) . . ?
C23 C24 C21 90.7(7) . . ?
C20 C19 C18 101.9(9) . . ?
C39 C38 C37 102.8(8) . . ?
Si2 C10 Na1 86.9(3) . . ?
O2 C40 C39 102.9(8) . . ?
Dy2 B3 Na1 124.1(4) . . ?
Na2 B1 Dy1 121.0(4) 1_554 . ?
C40 C39 C38 107.0(9) . . ?
O1 C17 C18 106.3(9) . . ?

loop_
_geom_bond_atom_site_label_1
_geom_bond_atom_site_label_2
_geom_bond_distance
_geom_bond_site_symmetry_2
_geom_bond_publ_flag
Dy2 O2 2.381(7) . ?
Dy2 C22 2.484(8) . ?
Dy2 C21 2.485(8) . ?
Dy2 C23 2.506(9) . ?
Dy2 C24 2.529(9) . ?
Dy2 B3 2.599(12) . ?
Dy2 B4 2.510(11) . ?
Dy1 O1 2.370(7) . ?
Dy1 C1 2.489(8) . ?
Dy1 C2 2.500(8) . ?
Dy1 C3 2.489(9) . ?
Dy1 C4 2.500(9) . ?
Dy1 B1 2.633(12) . ?
Dy1 B2 2.503(12) . ?
Si6 Na2 3.464(4) . ?
Si6 C22 1.851(8) . ?
Si6 C28 1.871(10) . ?
Si6 C30 1.870(9) . ?
Si6 C29 1.860(10) . ?
Si4 Na1 3.481(4) . ?
Si4 C4 1.856(9) . ?
Si4 C15 1.874(9) . ?
Si4 C16 1.891(10) . ?
Si4 C14 1.879(10) . ?
Si3 Na1 3.499(4) . ?
Si3 C3 1.855(9) . ?
Si3 C13 1.868(10) . ?
Si3 C12 1.864(10) . ?
Si3 C11 1.882(10) . ?
Si7 C23 1.856(9) . ?
Si7 C33 1.873(10) . ?
Si7 C32 1.867(11) . ?
Si7 C31 1.876(11) . ?
Si5 C21 1.848(9) . ?
Si5 C27 1.885(11) . ?
Si5 C26 1.867(10) . ?
Si5 C25 1.883(11) . ?
Si1 C1 1.860(8) . ?
Si1 C7 1.899(10) . ?
Si1 C5 1.847(9) . ?
Si1 C6 1.890(10) . ?
Si2 Na1 3.466(4) . ?
Si2 C2 1.861(9) . ?
Si2 C10 1.874(10) . ?
Si2 C8 1.872(10) . ?
Si2 C9 1.874(9) . ?
Si8 C24 1.855(9) . ?
Si8 C34 1.885(11) . ?
Si8 C36 1.870(12) . ?
Si8 C35 1.899(11) . ?
Na1 C1 2.637(9) . ?
Na1 C2 2.591(9) . ?
Na1 C3 2.592(10) . ?
Na1 C4 2.631(9) . ?
Na1 C10 3.018(11) . ?
Na1 B3 2.630(12) . ?
Na2 C22 2.578(9) . ?
Na2 C21 2.614(9) . ?
Na2 C23 2.598(9) . ?
Na2 C24 2.603(10) . ?
Na2 B1 2.623(12) 1_556 ?
O1 C20 1.439(12) . ?
O1 C17 1.464(12) . ?
O2 C37 1.422(11) . ?
O2 C40 1.469(10) . ?
C22 C21 1.496(11) . ?
C22 C23 1.504(10) . ?
C1 C2 1.479(11) . ?
C1 C4 1.495(10) . ?
C2 C3 1.482(11) . ?
C18 C19 1.508(15) . ?
C18 C17 1.491(14) . ?
C21 C24 1.508(11) . ?
C23 C24 1.469(12) . ?
C37 C38 1.547(14) . ?
C3 C4 1.490(11) . ?
C20 C19 1.505(14) . ?
C38 C39 1.521(16) . ?
C40 C39 1.502(15) . ?

loop_
_twin_individual_id
_twin_individual_mass_fraction_refined
_oxdiff_twin_reflns_isolated
_oxdiff_twin_reflns_overlapped
_twin_individual_twin_lattice_type
_twin_individual_twin_matrix_11
_twin_individual_twin_matrix_12
_twin_individual_twin_matrix_13
_twin_individual_twin_matrix_21
_twin_individual_twin_matrix_22
_twin_individual_twin_matrix_23
_twin_individual_twin_matrix_31
_twin_individual_twin_matrix_32
_twin_individual_twin_matrix_33
1 0.5526(9) 8813 10047 ref 1.0000 0.0000 0.0000 0.0000 1.0000 0.0000 0.0000 0.0000 1.0000
2 0.4474(9) 8827 10047 nmt 1.0001 0.0004 0.0001 -0.1451 -0.9999 0.0000 -0.0144 -0.0001 -1.0001
